data_4088120
loop_
_publ_author_name
'Wan, Li'
'Zhang, Dao'

_publ_section_title
;
 Br\/onsted Base-Induced Rearrangement and Nucleophilic Addition of
 O/N-Functionalized NHCs and Relative Group 4 Metal Complexes for Ethylene
 Polymerization Catalysis
;
_journal_issue 2
_journal_name_full Organometallics
_journal_page_first 138
_journal_paper_doi 10.1021/acs.organomet.5b00862
_journal_volume 35
_journal_year 2016
_chemical_formula_sum 'C46 H61 N3 O2'
_chemical_formula_weight 687.98
_space_group_IT_number 14
_space_group_name_Hall '-P 2ybc'
_space_group_name_H-M_alt 'P 1 21/c 1'
_symmetry_cell_setting monoclinic
_symmetry_space_group_name_H-M 'P 1 21/c 1'
_atom_sites_solution_hydrogens geom
_atom_sites_solution_primary direct
_atom_sites_solution_secondary difmap
_audit_creation_method SHELXL-97
_cell_angle_alpha 90.00
_cell_angle_beta 93.1840(10)
_cell_angle_gamma 90.00
_cell_formula_units_Z 4
_cell_length_a 10.3474(8)
_cell_length_b 23.8857(18)
_cell_length_c 16.5887(13)
_cell_measurement_reflns_used 6167
_cell_measurement_temperature 173(2)
_cell_measurement_theta_max 27.08
_cell_measurement_theta_min 2.46
_cell_volume 4093.6(5)
_computing_cell_refinement 'Bruker SAINT'
_computing_data_collection 'Bruker APEX2'
_computing_data_reduction 'Bruker SAINT'
_computing_molecular_graphics 'Bruker SHELXTL'
_computing_publication_material 'Bruker SHELXTL'
_computing_structure_refinement 'SHELXL-97 (Sheldrick, 2008)'
_computing_structure_solution 'SHELXS-97 (Sheldrick, 2008)'
_diffrn_ambient_temperature 173(2)
_diffrn_measured_fraction_theta_full 0.997
_diffrn_measured_fraction_theta_max 0.997
_diffrn_measurement_device_type 'Bruker APEX-II CCD'
_diffrn_measurement_method '\f and \w scans'
_diffrn_radiation_monochromator graphite
_diffrn_radiation_source 'fine-focus sealed tube'
_diffrn_radiation_type MoK\a
_diffrn_radiation_wavelength 0.71073
_diffrn_reflns_av_R_equivalents 0.0362
_diffrn_reflns_av_sigmaI/netI 0.0403
_diffrn_reflns_limit_h_max 13
_diffrn_reflns_limit_h_min -10
_diffrn_reflns_limit_k_max 29
_diffrn_reflns_limit_k_min -30
_diffrn_reflns_limit_l_max 21
_diffrn_reflns_limit_l_min -21
_diffrn_reflns_number 28931
_diffrn_reflns_theta_full 27.00
_diffrn_reflns_theta_max 27.00
_diffrn_reflns_theta_min 1.71
_exptl_absorpt_coefficient_mu 0.068
_exptl_absorpt_correction_T_max 0.9873
_exptl_absorpt_correction_T_min 0.9860
_exptl_absorpt_correction_type multi-scan
_exptl_absorpt_process_details sadabs
_exptl_crystal_colour colourless
_exptl_crystal_density_diffrn 1.116
_exptl_crystal_density_method 'not measured'
_exptl_crystal_description cubic
_exptl_crystal_F_000 1496
_exptl_crystal_size_max 0.21
_exptl_crystal_size_mid 0.21
_exptl_crystal_size_min 0.19
_refine_diff_density_max 0.884
_refine_diff_density_min -0.332
_refine_diff_density_rms 0.049
_refine_ls_extinction_method none
_refine_ls_goodness_of_fit_ref 1.153
_refine_ls_hydrogen_treatment mixed
_refine_ls_matrix_type full
_refine_ls_number_parameters 476
_refine_ls_number_reflns 8904
_refine_ls_number_restraints 0
_refine_ls_restrained_S_all 1.153
_refine_ls_R_factor_all 0.0870
_refine_ls_R_factor_gt 0.0573
_refine_ls_shift/su_max 0.001
_refine_ls_shift/su_mean 0.000
_refine_ls_structure_factor_coef Fsqd
_refine_ls_weighting_details 'calc w=1/[\s^2^(Fo^2^)+(0.1000P)^2^+0.3242P] where P=(Fo^2^+2Fc^2^)/3'
_refine_ls_weighting_scheme calc
_refine_ls_wR_factor_gt 0.1646
_refine_ls_wR_factor_ref 0.1848
_reflns_number_gt 6187
_reflns_number_total 8904
_reflns_threshold_expression >2sigma(I)
_cod_data_source_file om5b00862_si_002.cif
_cod_data_source_block mo_21227c
_cod_depositor_comments
;
The following automatic conversions were performed:

data item '_symmetry_cell_setting' value 'Monoclinic' was changed to
'monoclinic' in accordance with the
/home/saulius/struct/COD-crude-data/automatic-downloads/DataCite-retrospective/ACS/depositions/lib/dictionaries/cif_core.dic
dictionary named 'cif_core.dic' version 2.4.2 last updated on
2011-04-26.

Automatic conversion script
Id: cif_fix_values 6909 2019-04-08 15:41:33Z antanas 
;
_cod_original_sg_symbol_H-M P2(1)/c
_cod_database_code 4088120

loop_
_symmetry_equiv_pos_as_xyz
'x, y, z'
'-x, y+1/2, -z+1/2'
'-x, -y, -z'
'x, -y-1/2, z-1/2'

loop_
_atom_site_label
_atom_site_type_symbol
_atom_site_fract_x
_atom_site_fract_y
_atom_site_fract_z
_atom_site_U_iso_or_equiv
_atom_site_adp_type
_atom_site_occupancy
_atom_site_symmetry_multiplicity
_atom_site_calc_flag
_atom_site_refinement_flags
N1 N 0.47823(13) 0.66828(6) 0.96403(8) 0.0219(3) Uani 1 1 d .
N2 N 0.32422(15) 0.54263(6) 1.04400(9) 0.0292(3) Uani 1 1 d .
N3 N 0.2939(2) 0.45266(7) 1.06496(11) 0.0448(5) Uani 1 1 d .
O1 O 0.71484(13) 0.63118(5) 0.82481(8) 0.0329(3) Uani 1 1 d .
H1 H 0.701(3) 0.6047(12) 0.8682(18) 0.072(8) Uiso 1 1 d .
O2 O 0.38991(13) 0.59043(5) 0.90427(8) 0.0335(3) Uani 1 1 d .
C1 C 0.73731(17) 0.68606(7) 0.84726(10) 0.0239(4) Uani 1 1 d .
C2 C 0.85674(16) 0.71126(7) 0.83324(10) 0.0234(4) Uani 1 1 d .
C3 C 0.87200(17) 0.76750(7) 0.85577(10) 0.0244(4) Uani 1 1 d .
H3 H 0.9523 0.7852 0.8470 0.029 Uiso 1 1 calc R
C4 C 0.77662(17) 0.79889(7) 0.89021(10) 0.0243(4) Uani 1 1 d .
C5 C 0.65859(17) 0.77252(7) 0.90044(10) 0.0246(4) Uani 1 1 d .
H5 H 0.5907 0.7931 0.9229 0.030 Uiso 1 1 calc R
C6 C 0.63752(17) 0.71707(7) 0.87868(10) 0.0238(4) Uani 1 1 d .
C7 C 0.50407(17) 0.69281(7) 0.88457(10) 0.0261(4) Uani 1 1 d .
H7A H 0.4397 0.7227 0.8722 0.031 Uiso 1 1 calc R
H7B H 0.4910 0.6634 0.8428 0.031 Uiso 1 1 calc R
C8 C 0.41775(16) 0.61799(7) 0.96480(10) 0.0237(4) Uani 1 1 d .
C9 C 0.3846(2) 0.59743(7) 1.04802(11) 0.0327(4) Uani 1 1 d .
H9A H 0.4646 0.5956 1.0835 0.039 Uiso 1 1 calc R
H9B H 0.3250 0.6244 1.0720 0.039 Uiso 1 1 calc R
C10 C 0.3734(2) 0.49505(7) 1.07607(12) 0.0344(4) Uani 1 1 d .
H10 H 0.4562 0.4924 1.1036 0.041 Uiso 1 1 calc R
C11 C 0.1874(2) 0.47459(9) 1.02345(14) 0.0461(5) Uani 1 1 d .
H11 H 0.1123 0.4539 1.0066 0.055 Uiso 1 1 calc R
C12 C 0.2045(2) 0.52985(9) 1.00990(14) 0.0406(5) Uani 1 1 d .
H12 H 0.1455 0.5547 0.9824 0.049 Uiso 1 1 calc R
C13 C 0.96704(18) 0.67857(7) 0.79602(11) 0.0285(4) Uani 1 1 d .
C14 C 1.0133(2) 0.63167(9) 0.85444(13) 0.0400(5) Uani 1 1 d .
H14A H 0.9413 0.6061 0.8632 0.060 Uiso 1 1 calc R
H14B H 1.0441 0.6481 0.9061 0.060 Uiso 1 1 calc R
H14C H 1.0840 0.6109 0.8312 0.060 Uiso 1 1 calc R
C15 C 0.9212(2) 0.65377(9) 0.71413(12) 0.0414(5) Uani 1 1 d .
H15A H 0.8902 0.6839 0.6779 0.062 Uiso 1 1 calc R
H15B H 0.8506 0.6272 0.7217 0.062 Uiso 1 1 calc R
H15C H 0.9933 0.6343 0.6904 0.062 Uiso 1 1 calc R
C16 C 1.0837(2) 0.71545(9) 0.78151(13) 0.0398(5) Uani 1 1 d .
H16A H 1.1506 0.6931 0.7571 0.060 Uiso 1 1 calc R
H16B H 1.1184 0.7308 0.8331 0.060 Uiso 1 1 calc R
H16C H 1.0573 0.7462 0.7451 0.060 Uiso 1 1 calc R
C17 C 0.79880(18) 0.85918(7) 0.91978(11) 0.0294(4) Uani 1 1 d .
C18 C 0.6807(3) 0.89546(10) 0.8955(2) 0.0669(8) Uani 1 1 d .
H18A H 0.6060 0.8826 0.9242 0.100 Uiso 1 1 calc R
H18B H 0.6614 0.8924 0.8371 0.100 Uiso 1 1 calc R
H18C H 0.6993 0.9346 0.9095 0.100 Uiso 1 1 calc R
C19 C 0.8267(4) 0.85764(11) 1.00919(16) 0.0891(12) Uani 1 1 d .
H19A H 0.7546 0.8396 1.0349 0.134 Uiso 1 1 calc R
H19B H 0.8374 0.8959 1.0297 0.134 Uiso 1 1 calc R
H19C H 0.9064 0.8364 1.0215 0.134 Uiso 1 1 calc R
C20 C 0.9112(3) 0.88685(10) 0.87973(18) 0.0630(7) Uani 1 1 d .
H20A H 0.9162 0.9264 0.8953 0.095 Uiso 1 1 calc R
H20B H 0.8977 0.8840 0.8209 0.095 Uiso 1 1 calc R
H20C H 0.9922 0.8680 0.8971 0.095 Uiso 1 1 calc R
C21 C 0.49343(16) 0.70397(7) 1.03472(10) 0.0220(4) Uani 1 1 d .
C22 C 0.39801(17) 0.74406(7) 1.04778(10) 0.0253(4) Uani 1 1 d .
C23 C 0.41808(19) 0.78078(8) 1.11266(11) 0.0321(4) Uani 1 1 d .
H23 H 0.3555 0.8089 1.1217 0.038 Uiso 1 1 calc R
C24 C 0.5272(2) 0.77702(8) 1.16394(11) 0.0354(5) Uani 1 1 d .
H24 H 0.5395 0.8025 1.2077 0.042 Uiso 1 1 calc R
C25 C 0.61843(19) 0.73634(8) 1.15181(11) 0.0325(4) Uani 1 1 d .
H25 H 0.6922 0.7335 1.1883 0.039 Uiso 1 1 calc R
C26 C 0.60477(17) 0.69913(7) 1.08685(10) 0.0257(4) Uani 1 1 d .
C27 C 0.27478(18) 0.74996(8) 0.99389(11) 0.0294(4) Uani 1 1 d .
H27 H 0.2762 0.7206 0.9509 0.035 Uiso 1 1 calc R
C28 C 0.1536(2) 0.74084(10) 1.04098(14) 0.0456(5) Uani 1 1 d .
H28A H 0.1590 0.7044 1.0681 0.068 Uiso 1 1 calc R
H28B H 0.0768 0.7418 1.0037 0.068 Uiso 1 1 calc R
H28C H 0.1474 0.7705 1.0814 0.068 Uiso 1 1 calc R
C29 C 0.2693(2) 0.80717(8) 0.95259(14) 0.0422(5) Uani 1 1 d .
H29A H 0.2676 0.8367 0.9936 0.063 Uiso 1 1 calc R
H29B H 0.1911 0.8096 0.9167 0.063 Uiso 1 1 calc R
H29C H 0.3458 0.8120 0.9210 0.063 Uiso 1 1 calc R
C30 C 0.70938(17) 0.65585(8) 1.07548(11) 0.0313(4) Uani 1 1 d .
H30 H 0.6831 0.6326 1.0271 0.038 Uiso 1 1 calc R
C31 C 0.83917(19) 0.68349(10) 1.06081(13) 0.0409(5) Uani 1 1 d .
H31A H 0.8293 0.7081 1.0136 0.061 Uiso 1 1 calc R
H31B H 0.9036 0.6545 1.0511 0.061 Uiso 1 1 calc R
H31C H 0.8678 0.7056 1.1083 0.061 Uiso 1 1 calc R
C32 C 0.7252(2) 0.61692(10) 1.14904(14) 0.0469(6) Uani 1 1 d .
H32A H 0.7582 0.6384 1.1961 0.070 Uiso 1 1 calc R
H32B H 0.7863 0.5869 1.1379 0.070 Uiso 1 1 calc R
H32C H 0.6411 0.6006 1.1601 0.070 Uiso 1 1 calc R
C33 C 0.2826(3) 0.55065(9) 0.56069(18) 0.0579(7) Uani 1 1 d .
C34 C 0.4124(3) 0.55790(10) 0.55642(17) 0.0582(7) Uani 1 1 d .
H34 H 0.4491 0.5556 0.5053 0.070 Uiso 1 1 calc R
C35 C 0.4928(3) 0.56851(11) 0.6244(2) 0.0736(9) Uani 1 1 d .
H35 H 0.5830 0.5736 0.6192 0.088 Uiso 1 1 calc R
C36 C 0.4430(4) 0.57162(11) 0.6987(2) 0.0756(9) Uani 1 1 d .
H36 H 0.4979 0.5787 0.7454 0.091 Uiso 1 1 calc R
C37 C 0.3169(4) 0.56459(13) 0.7049(2) 0.0818(10) Uani 1 1 d .
H37 H 0.2823 0.5666 0.7567 0.098 Uiso 1 1 calc R
C38 C 0.2336(3) 0.55436(11) 0.6375(2) 0.0754(9) Uani 1 1 d .
H38 H 0.1435 0.5499 0.6438 0.091 Uiso 1 1 calc R
C39 C 0.1980(4) 0.53871(13) 0.4884(3) 0.1095(16) Uani 1 1 d .
H39A H 0.2330 0.5569 0.4413 0.164 Uiso 1 1 calc R
H39B H 0.1109 0.5531 0.4962 0.164 Uiso 1 1 calc R
H39C H 0.1938 0.4982 0.4795 0.164 Uiso 1 1 calc R
C40 C 0.1664(3) 0.56106(11) 0.23214(15) 0.0559(6) Uani 1 1 d .
C41 C 0.2821(3) 0.53805(12) 0.25854(16) 0.0620(7) Uani 1 1 d .
H41 H 0.2882 0.4988 0.2671 0.074 Uiso 1 1 calc R
C42 C 0.3890(3) 0.57090(12) 0.27282(16) 0.0633(7) Uani 1 1 d .
H42 H 0.4682 0.5541 0.2918 0.076 Uiso 1 1 calc R
C43 C 0.3843(3) 0.62816(11) 0.26021(14) 0.0531(6) Uani 1 1 d .
H43 H 0.4596 0.6505 0.2697 0.064 Uiso 1 1 calc R
C44 C 0.2696(3) 0.65212(11) 0.23382(14) 0.0542(6) Uani 1 1 d .
H44 H 0.2643 0.6914 0.2251 0.065 Uiso 1 1 calc R
C45 C 0.1605(3) 0.61856(12) 0.21979(15) 0.0587(7) Uani 1 1 d .
H45 H 0.0809 0.6353 0.2015 0.070 Uiso 1 1 calc R
C46 C 0.0486(3) 0.52416(13) 0.2165(2) 0.0805(9) Uani 1 1 d .
H46A H 0.0697 0.4857 0.2329 0.121 Uiso 1 1 calc R
H46B H 0.0223 0.5249 0.1588 0.121 Uiso 1 1 calc R
H46C H -0.0225 0.5380 0.2477 0.121 Uiso 1 1 calc R

loop_
_atom_site_aniso_label
_atom_site_aniso_U_11
_atom_site_aniso_U_22
_atom_site_aniso_U_33
_atom_site_aniso_U_23
_atom_site_aniso_U_13
_atom_site_aniso_U_12
N1 0.0244(7) 0.0226(7) 0.0187(7) 0.0006(5) 0.0013(5) -0.0038(6)
N2 0.0363(9) 0.0218(7) 0.0301(8) 0.0017(6) 0.0070(7) -0.0040(6)
N3 0.0663(13) 0.0245(8) 0.0437(10) 0.0025(7) 0.0039(9) -0.0074(8)
O1 0.0452(8) 0.0209(6) 0.0327(7) -0.0029(5) 0.0024(6) -0.0067(6)
O2 0.0421(8) 0.0309(7) 0.0276(7) -0.0057(5) 0.0041(6) -0.0106(6)
C1 0.0326(9) 0.0204(8) 0.0183(8) 0.0011(6) -0.0011(7) -0.0038(7)
C2 0.0273(9) 0.0246(8) 0.0183(8) 0.0031(6) 0.0017(7) 0.0004(7)
C3 0.0230(8) 0.0260(8) 0.0241(8) 0.0029(7) 0.0012(7) -0.0040(7)
C4 0.0281(9) 0.0222(8) 0.0225(8) 0.0023(6) -0.0002(7) -0.0013(7)
C5 0.0270(9) 0.0258(8) 0.0213(8) -0.0003(7) 0.0028(7) 0.0012(7)
C6 0.0253(9) 0.0267(9) 0.0191(8) 0.0035(6) 0.0004(6) -0.0041(7)
C7 0.0272(9) 0.0311(9) 0.0198(8) 0.0029(7) 0.0009(7) -0.0065(7)
C8 0.0245(9) 0.0224(8) 0.0241(8) -0.0013(7) 0.0014(7) -0.0004(7)
C9 0.0476(12) 0.0225(9) 0.0288(10) 0.0010(7) 0.0077(8) -0.0093(8)
C10 0.0456(12) 0.0250(9) 0.0324(10) 0.0019(8) 0.0018(8) 0.0008(8)
C11 0.0471(13) 0.0395(12) 0.0518(13) 0.0029(10) 0.0039(10) -0.0171(10)
C12 0.0357(11) 0.0358(11) 0.0503(13) 0.0084(9) 0.0025(9) -0.0049(9)
C13 0.0313(10) 0.0288(9) 0.0257(9) -0.0013(7) 0.0052(7) 0.0029(7)
C14 0.0404(12) 0.0371(11) 0.0427(12) 0.0028(9) 0.0036(9) 0.0115(9)
C15 0.0463(12) 0.0471(12) 0.0311(11) -0.0104(9) 0.0060(9) 0.0040(10)
C16 0.0355(11) 0.0407(11) 0.0446(12) -0.0016(9) 0.0128(9) 0.0015(9)
C17 0.0334(10) 0.0221(9) 0.0327(10) -0.0021(7) 0.0008(8) -0.0024(7)
C18 0.0532(16) 0.0348(12) 0.112(2) -0.0131(14) -0.0028(15) 0.0038(11)
C19 0.186(4) 0.0403(14) 0.0381(14) -0.0093(11) -0.0210(18) -0.0199(18)
C20 0.0763(18) 0.0345(12) 0.0805(19) -0.0121(12) 0.0246(15) -0.0217(12)
C21 0.0268(9) 0.0207(8) 0.0186(8) 0.0004(6) 0.0023(6) -0.0052(7)
C22 0.0278(9) 0.0229(8) 0.0251(9) -0.0003(7) 0.0017(7) -0.0024(7)
C23 0.0356(10) 0.0296(9) 0.0311(10) -0.0060(8) 0.0026(8) 0.0033(8)
C24 0.0445(12) 0.0349(10) 0.0263(9) -0.0099(8) -0.0025(8) -0.0035(9)
C25 0.0353(10) 0.0357(10) 0.0256(9) -0.0008(8) -0.0063(8) -0.0036(8)
C26 0.0279(9) 0.0259(9) 0.0231(8) 0.0025(7) 0.0010(7) -0.0041(7)
C27 0.0284(9) 0.0298(9) 0.0297(9) -0.0027(7) -0.0012(7) 0.0004(7)
C28 0.0298(11) 0.0620(14) 0.0452(13) 0.0015(11) 0.0029(9) -0.0006(10)
C29 0.0441(12) 0.0350(11) 0.0461(12) 0.0043(9) -0.0109(10) 0.0032(9)
C30 0.0284(10) 0.0368(10) 0.0280(9) 0.0010(8) -0.0034(7) 0.0021(8)
C31 0.0283(10) 0.0553(13) 0.0388(11) 0.0014(10) -0.0013(8) 0.0004(9)
C32 0.0442(13) 0.0519(13) 0.0442(12) 0.0149(10) -0.0010(10) 0.0091(10)
C33 0.0721(18) 0.0287(11) 0.0715(18) 0.0044(11) -0.0089(14) 0.0062(11)
C34 0.0754(19) 0.0394(13) 0.0615(16) 0.0085(11) 0.0187(14) 0.0089(12)
C35 0.0618(18) 0.0455(15) 0.113(3) 0.0118(16) -0.0031(18) 0.0068(13)
C36 0.106(3) 0.0457(15) 0.073(2) -0.0069(14) -0.0206(19) 0.0126(17)
C37 0.128(3) 0.0602(18) 0.0586(19) -0.0075(14) 0.016(2) 0.024(2)
C38 0.0665(19) 0.0449(15) 0.118(3) 0.0058(16) 0.0295(19) 0.0120(13)
C39 0.147(4) 0.0468(17) 0.126(3) 0.0159(18) -0.070(3) -0.0093(19)
C40 0.0677(17) 0.0576(15) 0.0440(13) -0.0077(11) 0.0173(12) 0.0083(13)
C41 0.080(2) 0.0525(15) 0.0530(15) -0.0003(12) 0.0015(14) 0.0077(14)
C42 0.0744(19) 0.0605(16) 0.0540(15) -0.0018(13) -0.0059(13) 0.0160(14)
C43 0.0639(16) 0.0576(15) 0.0381(12) -0.0060(11) 0.0058(11) 0.0027(12)
C44 0.0707(17) 0.0565(14) 0.0367(12) -0.0009(11) 0.0138(11) 0.0185(13)
C45 0.0567(16) 0.0758(18) 0.0444(14) -0.0021(12) 0.0107(11) 0.0238(14)
C46 0.077(2) 0.073(2) 0.093(2) -0.0190(18) 0.0172(18) 0.0054(17)

loop_
_atom_type_symbol
_atom_type_description
_atom_type_scat_dispersion_real
_atom_type_scat_dispersion_imag
_atom_type_scat_source
C C 0.0033 0.0016 'International Tables Vol C Tables 4.2.6.8 and 6.1.1.4'
H H 0.0000 0.0000 'International Tables Vol C Tables 4.2.6.8 and 6.1.1.4'
N N 0.0061 0.0033 'International Tables Vol C Tables 4.2.6.8 and 6.1.1.4'
O O 0.0106 0.0060 'International Tables Vol C Tables 4.2.6.8 and 6.1.1.4'

loop_
_geom_angle_atom_site_label_1
_geom_angle_atom_site_label_2
_geom_angle_atom_site_label_3
_geom_angle
C8 N1 C21 122.87(14)
C8 N1 C7 117.75(13)
C21 N1 C7 118.05(13)
C10 N2 C12 106.86(16)
C10 N2 C9 126.35(16)
C12 N2 C9 126.74(16)
C10 N3 C11 104.85(17)
C1 O1 H1 116.6(17)
O1 C1 C6 119.24(16)
O1 C1 C2 119.93(16)
C6 C1 C2 120.68(15)
C3 C2 C1 116.97(16)
C3 C2 C13 121.20(16)
C1 C2 C13 121.82(15)
C4 C3 C2 123.77(16)
C4 C3 H3 118.1
C2 C3 H3 118.1
C3 C4 C5 117.01(16)
C3 C4 C17 122.79(16)
C5 C4 C17 120.14(16)
C6 C5 C4 121.77(17)
C6 C5 H5 119.1
C4 C5 H5 119.1
C5 C6 C1 119.70(16)
C5 C6 C7 118.82(16)
C1 C6 C7 121.36(15)
N1 C7 C6 114.94(13)
N1 C7 H7A 108.5
C6 C7 H7A 108.5
N1 C7 H7B 108.5
C6 C7 H7B 108.5
H7A C7 H7B 107.5
O2 C8 N1 123.92(16)
O2 C8 C9 121.12(15)
N1 C8 C9 114.96(14)
N2 C9 C8 111.56(14)
N2 C9 H9A 109.3
C8 C9 H9A 109.3
N2 C9 H9B 109.3
C8 C9 H9B 109.3
H9A C9 H9B 108.0
N3 C10 N2 112.11(18)
N3 C10 H10 123.9
N2 C10 H10 123.9
C12 C11 N3 110.34(19)
C12 C11 H11 124.8
N3 C11 H11 124.8
C11 C12 N2 105.83(19)
C11 C12 H12 127.1
N2 C12 H12 127.1
C16 C13 C15 107.00(16)
C16 C13 C2 112.43(15)
C15 C13 C2 110.56(15)
C16 C13 C14 107.36(16)
C15 C13 C14 110.28(16)
C2 C13 C14 109.14(15)
C13 C14 H14A 109.5
C13 C14 H14B 109.5
H14A C14 H14B 109.5
C13 C14 H14C 109.5
H14A C14 H14C 109.5
H14B C14 H14C 109.5
C13 C15 H15A 109.5
C13 C15 H15B 109.5
H15A C15 H15B 109.5
C13 C15 H15C 109.5
H15A C15 H15C 109.5
H15B C15 H15C 109.5
C13 C16 H16A 109.5
C13 C16 H16B 109.5
H16A C16 H16B 109.5
C13 C16 H16C 109.5
H16A C16 H16C 109.5
H16B C16 H16C 109.5
C19 C17 C20 109.5(2)
C19 C17 C18 112.5(2)
C20 C17 C18 104.89(19)
C19 C17 C4 108.13(16)
C20 C17 C4 111.85(17)
C18 C17 C4 110.08(16)
C17 C18 H18A 109.5
C17 C18 H18B 109.5
H18A C18 H18B 109.5
C17 C18 H18C 109.5
H18A C18 H18C 109.5
H18B C18 H18C 109.5
C17 C19 H19A 109.5
C17 C19 H19B 109.5
H19A C19 H19B 109.5
C17 C19 H19C 109.5
H19A C19 H19C 109.5
H19B C19 H19C 109.5
C17 C20 H20A 109.5
C17 C20 H20B 109.5
H20A C20 H20B 109.5
C17 C20 H20C 109.5
H20A C20 H20C 109.5
H20B C20 H20C 109.5
C22 C21 C26 121.42(15)
C22 C21 N1 118.74(14)
C26 C21 N1 119.80(15)
C23 C22 C21 118.24(16)
C23 C22 C27 118.60(16)
C21 C22 C27 123.15(15)
C24 C23 C22 121.12(18)
C24 C23 H23 119.4
C22 C23 H23 119.4
C25 C24 C23 120.03(17)
C25 C24 H24 120.0
C23 C24 H24 120.0
C24 C25 C26 121.35(17)
C24 C25 H25 119.3
C26 C25 H25 119.3
C25 C26 C21 117.78(16)
C25 C26 C30 119.15(15)
C21 C26 C30 123.07(15)
C22 C27 C29 110.79(15)
C22 C27 C28 111.75(16)
C29 C27 C28 110.21(17)
C22 C27 H27 108.0
C29 C27 H27 108.0
C28 C27 H27 108.0
C27 C28 H28A 109.5
C27 C28 H28B 109.5
H28A C28 H28B 109.5
C27 C28 H28C 109.5
H28A C28 H28C 109.5
H28B C28 H28C 109.5
C27 C29 H29A 109.5
C27 C29 H29B 109.5
H29A C29 H29B 109.5
C27 C29 H29C 109.5
H29A C29 H29C 109.5
H29B C29 H29C 109.5
C26 C30 C31 111.41(16)
C26 C30 C32 111.06(17)
C31 C30 C32 109.41(16)
C26 C30 H30 108.3
C31 C30 H30 108.3
C32 C30 H30 108.3
C30 C31 H31A 109.5
C30 C31 H31B 109.5
H31A C31 H31B 109.5
C30 C31 H31C 109.5
H31A C31 H31C 109.5
H31B C31 H31C 109.5
C30 C32 H32A 109.5
C30 C32 H32B 109.5
H32A C32 H32B 109.5
C30 C32 H32C 109.5
H32A C32 H32C 109.5
H32B C32 H32C 109.5
C34 C33 C38 116.6(3)
C34 C33 C39 121.8(3)
C38 C33 C39 121.6(3)
C33 C34 C35 122.0(3)
C33 C34 H34 119.0
C35 C34 H34 119.0
C36 C35 C34 120.4(3)
C36 C35 H35 119.8
C34 C35 H35 119.8
C37 C36 C35 119.1(3)
C37 C36 H36 120.5
C35 C36 H36 120.5
C36 C37 C38 121.8(3)
C36 C37 H37 119.1
C38 C37 H37 119.1
C37 C38 C33 120.1(3)
C37 C38 H38 120.0
C33 C38 H38 120.0
C33 C39 H39A 109.5
C33 C39 H39B 109.5
H39A C39 H39B 109.5
C33 C39 H39C 109.5
H39A C39 H39C 109.5
H39B C39 H39C 109.5
C41 C40 C45 118.4(3)
C41 C40 C46 120.2(3)
C45 C40 C46 121.4(3)
C40 C41 C42 120.7(3)
C40 C41 H41 119.6
C42 C41 H41 119.6
C41 C42 C43 121.3(3)
C41 C42 H42 119.3
C43 C42 H42 119.3
C44 C43 C42 119.0(3)
C44 C43 H43 120.5
C42 C43 H43 120.5
C43 C44 C45 119.6(2)
C43 C44 H44 120.2
C45 C44 H44 120.2
C40 C45 C44 121.0(2)
C40 C45 H45 119.5
C44 C45 H45 119.5
C40 C46 H46A 109.5
C40 C46 H46B 109.5
H46A C46 H46B 109.5
C40 C46 H46C 109.5
H46A C46 H46C 109.5
H46B C46 H46C 109.5

loop_
_geom_bond_atom_site_label_1
_geom_bond_atom_site_label_2
_geom_bond_distance
N1 C8 1.355(2)
N1 C21 1.451(2)
N1 C7 1.480(2)
N2 C10 1.343(2)
N2 C12 1.367(3)
N2 C9 1.450(2)
N3 C10 1.311(3)
N3 C11 1.371(3)
O1 C1 1.379(2)
O1 H1 0.97(3)
O2 C8 1.221(2)
C1 C6 1.395(3)
C1 C2 1.406(2)
C2 C3 1.401(2)
C2 C13 1.540(2)
C3 C4 1.388(2)
C3 H3 0.9500
C4 C5 1.393(2)
C4 C17 1.534(2)
C5 C6 1.387(2)
C5 H5 0.9500
C6 C7 1.506(2)
C7 H7A 0.9900
C7 H7B 0.9900
C8 C9 1.522(2)
C9 H9A 0.9900
C9 H9B 0.9900
C10 H10 0.9500
C11 C12 1.352(3)
C11 H11 0.9500
C12 H12 0.9500
C13 C16 1.525(3)
C13 C15 1.533(3)
C13 C14 1.540(3)
C14 H14A 0.9800
C14 H14B 0.9800
C14 H14C 0.9800
C15 H15A 0.9800
C15 H15B 0.9800
C15 H15C 0.9800
C16 H16A 0.9800
C16 H16B 0.9800
C16 H16C 0.9800
C17 C19 1.496(3)
C17 C20 1.523(3)
C17 C18 1.534(3)
C18 H18A 0.9800
C18 H18B 0.9800
C18 H18C 0.9800
C19 H19A 0.9800
C19 H19B 0.9800
C19 H19C 0.9800
C20 H20A 0.9800
C20 H20B 0.9800
C20 H20C 0.9800
C21 C22 1.401(2)
C21 C26 1.406(2)
C22 C23 1.395(2)
C22 C27 1.523(2)
C23 C24 1.378(3)
C23 H23 0.9500
C24 C25 1.377(3)
C24 H24 0.9500
C25 C26 1.398(2)
C25 H25 0.9500
C26 C30 1.516(3)
C27 C29 1.528(3)
C27 C28 1.529(3)
C27 H27 1.0000
C28 H28A 0.9800
C28 H28B 0.9800
C28 H28C 0.9800
C29 H29A 0.9800
C29 H29B 0.9800
C29 H29C 0.9800
C30 C31 1.528(3)
C30 C32 1.536(3)
C30 H30 1.0000
C31 H31A 0.9800
C31 H31B 0.9800
C31 H31C 0.9800
C32 H32A 0.9800
C32 H32B 0.9800
C32 H32C 0.9800
C33 C34 1.360(4)
C33 C38 1.401(4)
C33 C39 1.473(4)
C34 C35 1.387(4)
C34 H34 0.9500
C35 C36 1.364(5)
C35 H35 0.9500
C36 C37 1.325(5)
C36 H36 0.9500
C37 C38 1.395(5)
C37 H37 0.9500
C38 H38 0.9500
C39 H39A 0.9800
C39 H39B 0.9800
C39 H39C 0.9800
C40 C41 1.366(4)
C40 C45 1.389(4)
C40 C46 1.515(4)
C41 C42 1.367(4)
C41 H41 0.9500
C42 C43 1.384(4)
C42 H42 0.9500
C43 C44 1.368(3)
C43 H43 0.9500
C44 C45 1.393(4)
C44 H44 0.9500
C45 H45 0.9500
C46 H46A 0.9800
C46 H46B 0.9800
C46 H46C 0.9800

loop_
_geom_hbond_atom_site_label_D
_geom_hbond_atom_site_label_H
_geom_hbond_atom_site_label_A
_geom_hbond_distance_DH
_geom_hbond_distance_HA
_geom_hbond_distance_DA
_geom_hbond_angle_DHA
_geom_hbond_site_symmetry_A
O1 H1 N3 0.97(3) 1.76(3) 2.717(2) 166(3) 3_667

loop_
_geom_torsion_atom_site_label_1
_geom_torsion_atom_site_label_2
_geom_torsion_atom_site_label_3
_geom_torsion_atom_site_label_4
_geom_torsion
O1 C1 C2 C3 178.52(14)
C6 C1 C2 C3 2.9(2)
O1 C1 C2 C13 -2.4(2)
C6 C1 C2 C13 -177.96(15)
C1 C2 C3 C4 -0.3(2)
C13 C2 C3 C4 -179.39(15)
C2 C3 C4 C5 -1.7(3)
C2 C3 C4 C17 175.62(16)
C3 C4 C5 C6 1.2(2)
C17 C4 C5 C6 -176.27(15)
C4 C5 C6 C1 1.4(2)
C4 C5 C6 C7 -174.63(15)
O1 C1 C6 C5 -179.14(15)
C2 C1 C6 C5 -3.5(2)
O1 C1 C6 C7 -3.2(2)
C2 C1 C6 C7 172.41(15)
C8 N1 C7 C6 -135.38(16)
C21 N1 C7 C6 57.5(2)
C5 C6 C7 N1 -88.30(19)
C1 C6 C7 N1 95.72(19)
C21 N1 C8 O2 170.72(16)
C7 N1 C8 O2 4.2(3)
C21 N1 C8 C9 -8.8(2)
C7 N1 C8 C9 -175.31(15)
C10 N2 C9 C8 114.8(2)
C12 N2 C9 C8 -68.1(2)
O2 C8 C9 N2 2.4(3)
N1 C8 C9 N2 -178.03(15)
C11 N3 C10 N2 -0.1(2)
C12 N2 C10 N3 0.0(2)
C9 N2 C10 N3 177.60(18)
C10 N3 C11 C12 0.2(3)
N3 C11 C12 N2 -0.2(3)
C10 N2 C12 C11 0.1(2)
C9 N2 C12 C11 -177.45(19)
C3 C2 C13 C16 -4.6(2)
C1 C2 C13 C16 176.29(16)
C3 C2 C13 C15 -124.16(18)
C1 C2 C13 C15 56.8(2)
C3 C2 C13 C14 114.37(18)
C1 C2 C13 C14 -64.7(2)
C3 C4 C17 C19 -98.9(3)
C5 C4 C17 C19 78.4(3)
C3 C4 C17 C20 21.7(3)
C5 C4 C17 C20 -161.04(19)
C3 C4 C17 C18 137.9(2)
C5 C4 C17 C18 -44.8(2)
C8 N1 C21 C22 -91.1(2)
C7 N1 C21 C22 75.4(2)
C8 N1 C21 C26 91.2(2)
C7 N1 C21 C26 -102.37(18)
C26 C21 C22 C23 2.2(3)
N1 C21 C22 C23 -175.50(15)
C26 C21 C22 C27 -178.72(16)
N1 C21 C22 C27 3.6(2)
C21 C22 C23 C24 -1.6(3)
C27 C22 C23 C24 179.32(18)
C22 C23 C24 C25 -0.3(3)
C23 C24 C25 C26 1.6(3)
C24 C25 C26 C21 -1.0(3)
C24 C25 C26 C30 178.87(18)
C22 C21 C26 C25 -1.0(3)
N1 C21 C26 C25 176.73(15)
C22 C21 C26 C30 179.18(16)
N1 C21 C26 C30 -3.1(2)
C23 C22 C27 C29 62.0(2)
C21 C22 C27 C29 -117.10(19)
C23 C22 C27 C28 -61.4(2)
C21 C22 C27 C28 119.6(2)
C25 C26 C30 C31 -62.0(2)
C21 C26 C30 C31 117.86(19)
C25 C26 C30 C32 60.2(2)
C21 C26 C30 C32 -119.90(19)
C38 C33 C34 C35 -0.1(4)
C39 C33 C34 C35 -179.2(2)
C33 C34 C35 C36 0.5(4)
C34 C35 C36 C37 -0.3(4)
C35 C36 C37 C38 -0.3(5)
C36 C37 C38 C33 0.7(4)
C34 C33 C38 C37 -0.5(4)
C39 C33 C38 C37 178.7(3)
C45 C40 C41 C42 0.3(4)
C46 C40 C41 C42 180.0(3)
C40 C41 C42 C43 -0.8(4)
C41 C42 C43 C44 0.8(4)
C42 C43 C44 C45 -0.4(4)
C41 C40 C45 C44 0.1(4)
C46 C40 C45 C44 -179.6(2)
C43 C44 C45 C40 0.0(4)
